data_2208638
loop_
_publ_author_name
'Pu, Shou-Zhi'
'Luo, Fu-Sheng'
'Wang, Ru-Ji'
'Yang, Tian-She'

_publ_section_title
;1-(2,5-Dimethyl-3-thienyl)-3,3,4,4,5,5-hexafluoro-2-(5-formyl-2-methyl-3-thienyl)cyclopent-1-ene:
 a new photochromic diarylethene compound
;
_journal_coeditor_code IS6183
_journal_issue 4
_journal_name_full 'Acta Crystallographica Section E'
_journal_page_first o1194
_journal_page_last o1196
_journal_paper_doi 10.1107/S160053680600674X
_journal_volume 62
_journal_year 2006
_chemical_formula_iupac 'C17 H12 F6 O S2'
_chemical_formula_moiety 'C17 H12 F6 O S2'
_chemical_formula_sum 'C17 H12 F6 O S2'
_chemical_formula_weight 410.39
_chemical_melting_point 382.2
_chemical_name_systematic
;
1-(2,5-Dimethyl-3-thienyl)-3,3,4,4,5,5-hexafluoro-2-(5-formyl-2-methyl-
3-thienyl)cyclopent-1-ene
;
_space_group_IT_number 14
_symmetry_cell_setting monoclinic
_symmetry_space_group_name_Hall '-P 2ybc'
_symmetry_space_group_name_H-M 'P 1 21/c 1'
_atom_sites_solution_hydrogens geom
_atom_sites_solution_primary direct
_atom_sites_solution_secondary difmap
_audit_creation_method SHELXL97
_cell_angle_alpha 90.00
_cell_angle_beta 93.342(9)
_cell_angle_gamma 90.00
_cell_formula_units_Z 4
_cell_length_a 17.1836(15)
_cell_length_b 8.8408(8)
_cell_length_c 11.6536(16)
_cell_measurement_reflns_used 47
_cell_measurement_temperature 295(2)
_cell_measurement_theta_max 16.87
_cell_measurement_theta_min 2.38
_cell_volume 1767.4(3)
_computing_cell_refinement XSCANS
_computing_data_collection 'XSCANS (Bruker, 1997)'
_computing_data_reduction XSCANS
_computing_molecular_graphics SHELXTL
_computing_publication_material SHELXTL
_computing_structure_refinement SHELXTL
_computing_structure_solution 'SHELXTL (Bruker, 1997)'
_diffrn_measured_fraction_theta_full 0.997
_diffrn_measured_fraction_theta_max 0.997
_diffrn_measurement_device_type 'Bruker P4'
_diffrn_measurement_method \w
_diffrn_radiation_monochromator graphite
_diffrn_radiation_source 'fine-focus sealed tube'
_diffrn_radiation_type MoK\a
_diffrn_radiation_wavelength 0.71073
_diffrn_reflns_av_R_equivalents 0.0294
_diffrn_reflns_av_sigmaI/netI 0.0444
_diffrn_reflns_limit_h_max 20
_diffrn_reflns_limit_h_min -20
_diffrn_reflns_limit_k_max 1
_diffrn_reflns_limit_k_min -10
_diffrn_reflns_limit_l_max 13
_diffrn_reflns_limit_l_min -1
_diffrn_reflns_number 4094
_diffrn_reflns_theta_full 25.01
_diffrn_reflns_theta_max 25.01
_diffrn_reflns_theta_min 2.37
_diffrn_standards_decay_% 0
_diffrn_standards_interval_count 97
_diffrn_standards_number 3
_exptl_absorpt_coefficient_mu 0.364
_exptl_absorpt_correction_type none
_exptl_crystal_colour colourless
_exptl_crystal_density_diffrn 1.542
_exptl_crystal_density_method 'not measured'
_exptl_crystal_description prism
_exptl_crystal_F_000 832
_exptl_crystal_size_max 0.4
_exptl_crystal_size_mid 0.2
_exptl_crystal_size_min 0.2
_refine_diff_density_max 0.509
_refine_diff_density_min -0.302
_refine_ls_extinction_method none
_refine_ls_goodness_of_fit_ref 1.018
_refine_ls_hydrogen_treatment constr
_refine_ls_matrix_type full
_refine_ls_number_parameters 267
_refine_ls_number_reflns 3107
_refine_ls_number_restraints 18
_refine_ls_restrained_S_all 1.033
_refine_ls_R_factor_all 0.1365
_refine_ls_R_factor_gt 0.0746
_refine_ls_shift/su_max 0.000
_refine_ls_shift/su_mean 0.000
_refine_ls_structure_factor_coef Fsqd
_refine_ls_weighting_details 'calc w = 1/[\s^2^(Fo^2^)+(0.001P)^2^+5P] where P=(Fo^2^+2Fc^2^)/3'
_refine_ls_weighting_scheme calc
_refine_ls_wR_factor_gt 0.1337
_refine_ls_wR_factor_ref 0.1619
_reflns_number_gt 1421
_reflns_number_total 3107
_reflns_threshold_expression I>2\s(I)
_cod_data_source_file is6183.cif
_cod_data_source_block I
_cod_depositor_comments
;
The following automatic conversions were performed:
'_symmetry_cell_setting' value 'Monoclinic' changed to 'monoclinic'
according to '/home/saulius/struct/CIF-dictionaries/cif_core.dic'
dictionary named 'cif_core.dic' version 2.4.1 from 2010-06-29.

Automatic conversion script
Id: cif_fix_enum 1527 2010-12-29 10:47:43Z saulius 

The following automatic conversions were performed:

'_symmetry_cell_setting' value 'Monoclinic' changed to 'monoclinic'
according to /home/saulius/struct/CIF-dictionaries/cif_core.dic
dictionary named 'cif_core.dic' version 2.4.1 from 2010-06-29.

Automatic conversion script
Id: cif_fix_values 1715 2011-07-08 13:25:40Z adriana 
;
_cod_original_sg_symbol_H-M 'P 21/c'
_cod_database_code 2208638
_cod_database_fobs_code 2208638

loop_
_symmetry_equiv_pos_as_xyz
'x, y, z'
'-x, y+1/2, -z+1/2'
'-x, -y, -z'
'x, -y-1/2, z-1/2'

loop_
_atom_site_type_symbol
_atom_site_label
_atom_site_fract_x
_atom_site_fract_y
_atom_site_fract_z
_atom_site_U_iso_or_equiv
_atom_site_adp_type
_atom_site_calc_flag
_atom_site_refinement_flags
_atom_site_occupancy
_atom_site_disorder_assembly
_atom_site_disorder_group
S S1 0.42007(9) 0.70882(18) 0.49186(14) 0.0755(5) Uani d . 1 A .
S S2 0.07985(9) 0.70498(19) 0.51493(14) 0.0780(5) Uani d . 1 A .
O O1 0.5225(5) 0.7470(10) 0.2911(6) 0.189(3) Uani d . 1 . .
C C1 0.2871(3) 0.3389(6) 0.4874(5) 0.0596(14) Uani d . 1 A .
C C2 0.2138(3) 0.3387(6) 0.5202(5) 0.0599(14) Uani d . 1 A .
C C3 0.1851(4) 0.1788(7) 0.5327(5) 0.0831(19) Uani d D 1 . .
C C4 0.2511(13) 0.0781(11) 0.5155(12) 0.101(7) Uani d PD 0.65 A 1
F F1 0.1530(5) 0.1444(8) 0.6282(7) 0.114(3) Uani d PD 0.65 A 1
F F2 0.1296(4) 0.1498(7) 0.4434(7) 0.104(2) Uani d PD 0.65 A 1
F F3 0.2406(4) -0.0466(7) 0.4505(8) 0.117(3) Uani d PD 0.65 A 1
F F4 0.2884(4) 0.0314(9) 0.6137(7) 0.119(3) Uani d PD 0.65 A 1
F F5 0.3289(7) 0.1549(11) 0.3552(8) 0.186(7) Uani d PD 0.65 A 1
F F6 0.3768(5) 0.1466(12) 0.5338(13) 0.218(8) Uani d PD 0.65 A 1
C C4' 0.253(2) 0.080(2) 0.4892(18) 0.066(8) Uiso d PD 0.35 A 2
F F1' 0.1891(10) 0.164(2) 0.6511(9) 0.127(8) Uiso d PD 0.35 A 2
F F2' 0.1101(6) 0.1525(19) 0.5164(14) 0.110(5) Uiso d PD 0.35 A 2
F F3' 0.2558(10) -0.0370(19) 0.5633(15) 0.119(5) Uiso d PD 0.35 A 2
F F4' 0.2136(9) 0.0281(18) 0.3944(11) 0.114(5) Uiso d PD 0.35 A 2
F F5' 0.2980(10) 0.163(2) 0.3464(9) 0.106(6) Uiso d PD 0.35 A 2
F F6' 0.3898(6) 0.156(3) 0.4768(13) 0.090(4) Uiso d PD 0.35 A 2
C C5 0.3137(4) 0.1796(7) 0.4629(6) 0.085(2) Uani d D 1 . .
C C6 0.3516(3) 0.5863(6) 0.5419(5) 0.0605(14) Uani d . 1 A .
C C7 0.3412(3) 0.4657(6) 0.4699(5) 0.0567(13) Uani d . 1 . .
C C8 0.3899(3) 0.4721(7) 0.3746(5) 0.0669(15) Uani d . 1 A .
H H8A 0.3906 0.3976 0.3183 0.080 Uiso calc R 1 . .
C C9 0.4344(3) 0.5972(7) 0.3749(5) 0.0695(16) Uani d . 1 . .
C C10 0.4878(4) 0.6299(8) 0.2892(7) 0.095(2) Uani d . 1 A .
H H10A 0.4957 0.5597 0.2315 0.114 Uiso calc R 1 . .
C C11 0.3172(4) 0.6211(7) 0.6547(5) 0.0803(18) Uani d . 1 . .
H H11A 0.3064 0.5282 0.6934 0.120 Uiso calc R 1 A .
H H11B 0.2697 0.6771 0.6409 0.120 Uiso calc R 1 . .
H H11C 0.3536 0.6800 0.7017 0.120 Uiso calc R 1 . .
C C12 0.1486(3) 0.5855(6) 0.4656(5) 0.0627(14) Uani d . 1 . .
C C13 0.1609(3) 0.4653(6) 0.5384(5) 0.0626(14) Uani d . 1 A .
C C14 0.1135(3) 0.4723(7) 0.6353(5) 0.0697(16) Uani d . 1 . .
H H14A 0.1149 0.4000 0.6934 0.084 Uiso calc R 1 A .
C C15 0.0661(3) 0.5957(7) 0.6333(5) 0.0733(17) Uani d . 1 A .
C C16 0.0042(4) 0.6480(10) 0.7196(5) 0.113(3) Uani d . 1 . .
H H16A 0.0198 0.6139 0.7957 0.170 Uiso calc R 1 A .
H H16B -0.0458 0.6057 0.6966 0.170 Uiso calc R 1 . .
H H16C 0.0007 0.7564 0.7191 0.170 Uiso calc R 1 . .
C C17 0.1843(4) 0.6182(7) 0.3531(5) 0.0807(18) Uani d . 1 A .
H H17A 0.1974 0.5248 0.3170 0.121 Uiso calc R 1 . .
H H17B 0.2306 0.6778 0.3670 0.121 Uiso calc R 1 . .
H H17C 0.1476 0.6730 0.3036 0.121 Uiso calc R 1 . .

loop_
_atom_site_aniso_label
_atom_site_aniso_U_11
_atom_site_aniso_U_22
_atom_site_aniso_U_33
_atom_site_aniso_U_12
_atom_site_aniso_U_13
_atom_site_aniso_U_23
S1 0.0753(10) 0.0651(10) 0.0871(11) -0.0131(8) 0.0136(8) 0.0056(8)
S2 0.0759(10) 0.0708(10) 0.0881(11) 0.0171(9) 0.0113(8) -0.0066(9)
O1 0.204(8) 0.188(7) 0.184(7) -0.033(6) 0.081(6) 0.034(6)
C1 0.064(3) 0.048(3) 0.067(3) 0.001(3) 0.014(3) -0.002(3)
C2 0.065(3) 0.049(3) 0.067(3) -0.003(3) 0.015(3) 0.005(3)
C3 0.069(4) 0.061(4) 0.120(6) -0.001(3) 0.007(4) 0.008(4)
C4 0.142(14) 0.039(6) 0.126(12) -0.001(7) 0.056(13) 0.019(7)
F1 0.119(7) 0.061(4) 0.173(7) -0.001(4) 0.101(6) 0.028(4)
F2 0.091(4) 0.073(4) 0.145(6) -0.022(3) -0.024(4) -0.008(4)
F3 0.110(5) 0.050(3) 0.195(8) -0.021(3) 0.038(6) -0.038(4)
F4 0.109(5) 0.104(5) 0.144(7) 0.018(5) 0.001(5) 0.053(5)
F5 0.254(14) 0.072(5) 0.255(12) -0.053(7) 0.210(11) -0.083(6)
F6 0.093(6) 0.052(4) 0.50(3) 0.020(5) -0.074(10) -0.006(12)
C5 0.071(4) 0.058(4) 0.125(6) 0.005(3) -0.001(4) -0.006(4)
C6 0.061(3) 0.054(3) 0.067(4) -0.005(3) 0.011(3) 0.003(3)
C7 0.049(3) 0.051(3) 0.071(3) 0.004(2) 0.009(3) 0.003(3)
C8 0.058(3) 0.067(4) 0.078(4) 0.006(3) 0.019(3) 0.004(3)
C9 0.063(3) 0.070(4) 0.077(4) 0.002(3) 0.020(3) 0.018(3)
C10 0.091(5) 0.082(5) 0.115(6) -0.014(4) 0.030(4) 0.026(4)
C11 0.091(4) 0.080(4) 0.072(4) -0.018(4) 0.020(3) -0.011(3)
C12 0.058(3) 0.059(3) 0.072(4) 0.004(3) 0.011(3) -0.004(3)
C13 0.063(3) 0.054(3) 0.073(4) -0.003(3) 0.017(3) -0.003(3)
C14 0.065(4) 0.071(4) 0.074(4) -0.010(3) 0.020(3) 0.002(3)
C15 0.059(3) 0.075(4) 0.087(4) -0.010(3) 0.012(3) -0.018(3)
C16 0.081(4) 0.188(9) 0.075(4) -0.047(5) 0.031(4) -0.035(5)
C17 0.093(5) 0.073(4) 0.077(4) 0.016(4) 0.018(3) 0.010(3)

loop_
_atom_type_symbol
_atom_type_description
_atom_type_scat_dispersion_real
_atom_type_scat_dispersion_imag
_atom_type_scat_source
C C 0.0033 0.0016 'International Tables Vol C Tables 4.2.6.8 and 6.1.1.4'
H H 0.0000 0.0000 'International Tables Vol C Tables 4.2.6.8 and 6.1.1.4'
O O 0.0106 0.0060 'International Tables Vol C Tables 4.2.6.8 and 6.1.1.4'
F F 0.0171 0.0103 'International Tables Vol C Tables 4.2.6.8 and 6.1.1.4'
S S 0.1246 0.1234 'International Tables Vol C Tables 4.2.6.8 and 6.1.1.4'

loop_
_geom_angle_atom_site_label_1
_geom_angle_atom_site_label_2
_geom_angle_atom_site_label_3
_geom_angle
C9 S1 C6 92.3(3)
C15 S2 C12 93.0(3)
C2 C1 C7 130.6(5)
C2 C1 C5 110.6(5)
C7 C1 C5 118.8(5)
C1 C2 C13 130.0(5)
C1 C2 C3 110.4(5)
C13 C2 C3 119.6(5)
F2' C3 F1' 96.9(10)
F1 C3 F2 106.9(7)
F1 C3 C4 110.1(8)
F2 C3 C4 106.7(7)
F1 C3 C2 117.2(6)
F2' C3 C2 118.5(9)
F1' C3 C2 100.9(10)
F2 C3 C2 108.3(5)
C4 C3 C2 107.2(7)
F2' C3 C4' 126.7(11)
F1' C3 C4' 105.8(11)
C2 C3 C4' 103.8(10)
F3 C4 F4 105.7(10)
F3 C4 C3 119.8(13)
F4 C4 C3 113.8(13)
F3 C4 C5 109.0(14)
F4 C4 C5 101.9(12)
C3 C4 C5 105.2(7)
F4' C4' F3' 105.4(16)
F4' C4' C5 112.1(19)
F3' C4' C5 128(2)
F4' C4' C3 96(2)
F3' C4' C3 103(2)
C5 C4' C3 107.0(15)
F6' C5 C4' 127.5(16)
F6' C5 F5' 103.8(11)
C4' C5 F5' 92.5(12)
F5 C5 F6 110.4(10)
F6' C5 C1 115.5(12)
F5 C5 C1 114.4(7)
C4' C5 C1 108.0(15)
F5' C5 C1 103.9(10)
F6 C5 C1 108.9(7)
F5 C5 C4 117.4(8)
F6 C5 C4 100.5(9)
C1 C5 C4 103.9(7)
C7 C6 C11 130.8(5)
C7 C6 S1 110.5(4)
C11 C6 S1 118.5(4)
C7 C6 C12 75.6(3)
C11 C6 C12 77.8(3)
S1 C6 C12 126.6(3)
C6 C7 C8 112.7(5)
C6 C7 C1 124.7(5)
C8 C7 C1 122.5(5)
C9 C8 C7 112.9(5)
C9 C8 H8A 123.6
C7 C8 H8A 123.6
C8 C9 C10 123.7(6)
C8 C9 S1 111.6(4)
C10 C9 S1 124.8(5)
O1 C10 C9 120.2(8)
O1 C10 H10A 119.9
C9 C10 H10A 119.9
C6 C11 H11A 109.5
C6 C11 H11B 109.5
H11A C11 H11B 109.5
C6 C11 H11C 109.5
H11A C11 H11C 109.5
H11B C11 H11C 109.5
C13 C12 C17 129.2(5)
C13 C12 S2 110.8(4)
C17 C12 S2 119.9(4)
C13 C12 C6 74.5(3)
C17 C12 C6 77.0(3)
S2 C12 C6 127.1(3)
C12 C13 C14 112.4(5)
C12 C13 C2 125.3(5)
C14 C13 C2 122.2(5)
C15 C14 C13 112.9(6)
C15 C14 H14A 123.6
C13 C14 H14A 123.6
C14 C15 C16 130.6(6)
C14 C15 S2 110.8(4)
C16 C15 S2 118.6(5)
C15 C16 H16A 109.5
C15 C16 H16B 109.5
H16A C16 H16B 109.5
C15 C16 H16C 109.5
H16A C16 H16C 109.5
H16B C16 H16C 109.5
C12 C17 H17A 109.5
C12 C17 H17B 109.5
H17A C17 H17B 109.5
C12 C17 H17C 109.5
H17A C17 H17C 109.5
H17B C17 H17C 109.5

loop_
_geom_bond_atom_site_label_1
_geom_bond_atom_site_label_2
_geom_bond_distance
_geom_bond_publ_flag
S1 C9 1.712(6) y
S1 C6 1.725(5) y
S2 C15 1.712(6) y
S2 C12 1.709(5) y
O1 C10 1.194(9) y
C1 C2 1.338(6) y
C1 C7 1.478(7) y
C1 C5 1.513(7) y
C2 C13 1.466(7) y
C2 C3 1.507(7) y
C3 F1 1.306(7) ?
C3 F2' 1.312(9) ?
C3 F1' 1.383(10) ?
C3 F2 1.393(7) ?
C3 C4 1.47(2) no
C3 C4' 1.57(4) ?
C4 F3 1.343(9) ?
C4 F4 1.343(9) ?
C4 C5 1.55(2) no
F5 C5 1.315(8) ?
F6 C5 1.357(8) ?
C4' F4' 1.343(10) ?
C4' F3' 1.343(10) ?
C4' C5 1.41(3) ?
F5' C5 1.376(9) ?
F6' C5 1.326(9) ?
C6 C7 1.362(7) ?
C6 C11 1.504(7) ?
C7 C8 1.430(7) ?
C8 C9 1.345(7) ?
C8 H8A 0.9300 ?
C9 C10 1.425(8) ?
C10 H10A 0.9300 ?
C11 H11A 0.9600 ?
C11 H11B 0.9600 ?
C11 H11C 0.9600 ?
C12 C13 1.368(7) ?
C12 C17 1.507(7) ?
C13 C14 1.432(7) ?
C14 C15 1.360(8) ?
C14 H14A 0.9300 ?
C15 C16 1.576(8) ?
C16 H16A 0.9600 ?
C16 H16B 0.9600 ?
C16 H16C 0.9600 ?
C17 H17A 0.9600 ?
C17 H17B 0.9600 ?
C17 H17C 0.9600 ?

loop_
_geom_torsion_atom_site_label_1
_geom_torsion_atom_site_label_2
_geom_torsion_atom_site_label_3
_geom_torsion_atom_site_label_4
_geom_torsion
_geom_torsion_publ_flag
C7 C1 C2 C13 6.8(10) y
C5 C1 C2 C13 -171.4(6) ?
C7 C1 C2 C3 -176.4(6) ?
C5 C1 C2 C3 5.5(6) y
C1 C2 C3 F1 130.0(7) ?
C13 C2 C3 F1 -52.8(9) ?
C1 C2 C3 F2' -151.7(10) ?
C13 C2 C3 F2' 25.5(11) ?
C1 C2 C3 F1' 104.2(10) ?
C13 C2 C3 F1' -78.6(10) ?
C1 C2 C3 F2 -109.1(6) ?
C13 C2 C3 F2 68.0(7) ?
C1 C2 C3 C4 5.6(8) ?
C13 C2 C3 C4 -177.2(6) no
C1 C2 C3 C4' -5.3(8) ?
C13 C2 C3 C4' 171.9(7) ?
F1 C3 C4 F3 94.9(13) ?
F2 C3 C4 F3 -20.7(15) ?
C2 C3 C4 F3 -136.5(12) ?
F1 C3 C4 F4 -31.5(13) ?
F2 C3 C4 F4 -147.1(9) ?
C2 C3 C4 F4 97.1(11) ?
F1 C3 C4 C5 -142.2(8) ?
F2' C3 C4 C5 140.4(12) ?
F1' C3 C4 C5 -116.7(10) ?
F2 C3 C4 C5 102.2(7) y
C2 C3 C4 C5 -13.6(8) ?
F2' C3 C4' F4' 30.4(19) ?
F1' C3 C4' F4' 141.9(14) ?
C2 C3 C4' F4' -112.3(12) ?
F1 C3 C4' F3' 6.9(18) ?
F2' C3 C4' F3' -76.9(17) ?
F1' C3 C4' F3' 34.6(18) ?
C2 C3 C4' F3' 140.5(13) ?
F1 C3 C4' C5 -130.4(10) ?
F2 C3 C4' C5 114.3(9) ?
C2 C3 C4' C5 3.1(11) ?
F4' C4' C5 F6' -111(2) ?
F3' C4' C5 F6' 22(4) ?
C3 C4' C5 F6' 144.8(13) ?
F4' C4' C5 F5' -2(2) ?
F3' C4' C5 F5' 132(3) ?
C3 C4' C5 F5' -105.7(12) ?
F4' C4' C5 C1 104(2) ?
F3' C4' C5 C1 -123(3) ?
C3 C4' C5 C1 -0.2(11) ?
C2 C1 C5 F6' -153.0(9) ?
C7 C1 C5 F6' 28.6(11) ?
C2 C1 C5 F5 115.7(8) ?
C7 C1 C5 F5 -62.7(9) ?
C2 C1 C5 C4' -3.3(9) ?
C7 C1 C5 C4' 178.2(8) ?
C2 C1 C5 F5' 94.0(10) ?
C7 C1 C5 F5' -84.4(10) ?
C2 C1 C5 F6 -120.1(9) ?
C7 C1 C5 F6 61.4(10) ?
C2 C1 C5 C4 -13.6(7) y
C7 C1 C5 C4 168.0(6) ?
C3 C4 C5 F6' 151.0(12) ?
F3 C4 C5 F5 18.4(15) ?
F4 C4 C5 F5 129.8(10) ?
C3 C4 C5 F5 -111.2(10) ?
C3 C4 C5 C4' -97(10) ?
C3 C4 C5 F5' -91.9(11) ?
F3 C4 C5 F6 -101.4(11) ?
F4 C4 C5 F6 10.0(12) ?
C3 C4 C5 F6 129.0(9) ?
F3 C4 C5 C1 145.9(10) ?
F4 C4 C5 C1 -102.7(10) ?
C3 C4 C5 C1 16.3(8) y
C9 S1 C6 C7 -0.2(5) ?
C9 S1 C6 C11 176.9(5) ?
C9 S1 C6 C12 -87.2(3) ?
C11 C6 C7 C8 -175.7(6) ?
S1 C6 C7 C8 0.8(6) ?
C12 C6 C7 C8 124.9(4) ?
C11 C6 C7 C1 3.1(10) no
S1 C6 C7 C1 179.7(4) ?
C12 C6 C7 C1 -56.2(5) ?
C2 C1 C7 C6 43.3(9) y
C5 C1 C7 C6 -138.6(6) ?
C2 C1 C7 C8 -137.9(6) ?
C5 C1 C7 C8 40.1(8) ?
C6 C7 C8 C9 -1.3(7) ?
C1 C7 C8 C9 179.9(5) ?
C7 C8 C9 C10 180.0(6) no
C7 C8 C9 S1 1.1(6) ?
C6 S1 C9 C8 -0.6(5) ?
C6 S1 C9 C10 -179.4(6) ?
C8 C9 C10 O1 175.8(8) ?
S1 C9 C10 O1 -5.4(12) ?
C15 S2 C12 C13 -0.3(5) ?
C15 S2 C12 C17 177.6(5) ?
C15 S2 C12 C6 -86.2(3) ?
C7 C6 C12 C13 72.4(4) ?
C11 C6 C12 C13 -65.8(4) ?
S1 C6 C12 C13 177.5(4) ?
C7 C6 C12 C17 -65.2(4) ?
C11 C6 C12 C17 156.6(4) ?
S1 C6 C12 C17 39.9(5) ?
C7 C6 C12 S2 177.1(4) ?
C11 C6 C12 S2 38.8(5) ?
S1 C6 C12 S2 -77.8(4) ?
C17 C12 C13 C14 -177.7(6) ?
S2 C12 C13 C14 -0.1(7) ?
C6 C12 C13 C14 124.2(5) ?
C17 C12 C13 C2 0.0(10) no
S2 C12 C13 C2 177.6(5) ?
C6 C12 C13 C2 -58.0(5) ?
C1 C2 C13 C12 45.8(9) yes
C3 C2 C13 C12 -130.8(6) ?
C1 C2 C13 C14 -136.7(6) ?
C3 C2 C13 C14 46.8(8) ?
C12 C13 C14 C15 0.6(8) ?
C2 C13 C14 C15 -177.3(5) ?
C13 C14 C15 C16 179.1(6) no
C13 C14 C15 S2 -0.8(7) ?
C12 S2 C15 C14 0.6(5) ?
C12 S2 C15 C16 -179.2(5) ?
